data_2227530
loop_
_publ_author_name
'Gondal, Humaira Y.'
'Bhatti, Misbah'
'Gohar, Azra'
'Ali, Muhammad'
'Tahir, M. Nawaz'

_publ_section_title
;
 1-Phenyl-1<i>H</i>-naphtho[1,2-<i>e</i>][1,3]oxazin-3(2<i>H</i>)-one
;
_journal_coeditor_code HB5635
_journal_issue 10
_journal_name_full 'Acta Crystallographica Section E'
_journal_page_first o2555
_journal_paper_doi 10.1107/S1600536810035841
_journal_volume 66
_journal_year 2010
_chemical_formula_iupac 'C18 H13 N O2'
_chemical_formula_moiety 'C18 H13 N O2'
_chemical_formula_sum 'C18 H13 N O2'
_chemical_formula_weight 275.29
_chemical_name_systematic
;
1-Phenyl-1<i>H</i>-naphtho[1,2-<i>e</i>][1,3]oxazin-3(2<i>H</i>)-one
;
_space_group_IT_number 14
_symmetry_cell_setting monoclinic
_symmetry_space_group_name_Hall '-P 2ybc'
_symmetry_space_group_name_H-M 'P 1 21/c 1'
_atom_sites_solution_hydrogens geom
_atom_sites_solution_primary direct
_atom_sites_solution_secondary difmap
_audit_creation_method SHELXL-97
_cell_angle_alpha 90
_cell_angle_beta 98.1550(10)
_cell_angle_gamma 90
_cell_formula_units_Z 4
_cell_length_a 11.5625(4)
_cell_length_b 16.9228(5)
_cell_length_c 7.2394(2)
_cell_measurement_reflns_used 1961
_cell_measurement_temperature 296(2)
_cell_measurement_theta_max 25.25
_cell_measurement_theta_min 2.15
_cell_volume 1402.21(7)
_computing_cell_refinement 'SAINT (Bruker, 2009)'
_computing_data_collection 'APEX2 (Bruker, 2009)'
_computing_data_reduction 'SAINT (Bruker, 2009)'
_computing_molecular_graphics 'ORTEP-3 for Windows (Farrugia, 1997) and PLATON (Spek, 2009)'
_computing_publication_material 'WinGX (Farrugia, 1999) and PLATON (Spek, 2009)'
_computing_structure_refinement 'SHELXL97 (Sheldrick, 2008)'
_computing_structure_solution 'SHELXS97 (Sheldrick, 2008)'
_diffrn_ambient_temperature 296(2)
_diffrn_detector_area_resol_mean 8.10
_diffrn_measured_fraction_theta_full 0.996
_diffrn_measured_fraction_theta_max 0.996
_diffrn_measurement_device_type 'Bruker Kappa APEXII CCD'
_diffrn_measurement_method \w
_diffrn_radiation_monochromator graphite
_diffrn_radiation_source 'fine-focus sealed tube'
_diffrn_radiation_type MoK\a
_diffrn_radiation_wavelength 0.71073
_diffrn_reflns_av_R_equivalents 0.0224
_diffrn_reflns_av_sigmaI/netI 0.0211
_diffrn_reflns_limit_h_max 13
_diffrn_reflns_limit_h_min -13
_diffrn_reflns_limit_k_max 20
_diffrn_reflns_limit_k_min -18
_diffrn_reflns_limit_l_max 6
_diffrn_reflns_limit_l_min -8
_diffrn_reflns_number 9236
_diffrn_reflns_theta_full 25.25
_diffrn_reflns_theta_max 25.25
_diffrn_reflns_theta_min 2.15
_diffrn_standards_number 0
_exptl_absorpt_coefficient_mu 0.085
_exptl_absorpt_correction_T_max 0.982
_exptl_absorpt_correction_T_min 0.980
_exptl_absorpt_correction_type multi-scan
_exptl_absorpt_process_details '(SADABS; Bruker, 2005)'
_exptl_crystal_colour colourless
_exptl_crystal_density_diffrn 1.304
_exptl_crystal_density_method 'not measured'
_exptl_crystal_description rod
_exptl_crystal_F_000 576
_exptl_crystal_size_max 0.32
_exptl_crystal_size_mid 0.22
_exptl_crystal_size_min 0.22
_refine_diff_density_max 0.160
_refine_diff_density_min -0.147
_refine_ls_goodness_of_fit_ref 1.030
_refine_ls_hydrogen_treatment constr
_refine_ls_matrix_type full
_refine_ls_number_parameters 190
_refine_ls_number_reflns 2533
_refine_ls_number_restraints 0
_refine_ls_restrained_S_all 1.030
_refine_ls_R_factor_all 0.0535
_refine_ls_R_factor_gt 0.0394
_refine_ls_shift/su_max 0.000
_refine_ls_shift/su_mean 0.000
_refine_ls_structure_factor_coef Fsqd
_refine_ls_weighting_details 'calc w=1/[\s^2^(Fo^2^)+(0.0535P)^2^+0.2624P] where P=(Fo^2^+2Fc^2^)/3'
_refine_ls_weighting_scheme calc
_refine_ls_wR_factor_gt 0.0978
_refine_ls_wR_factor_ref 0.1108
_reflns_number_gt 1961
_reflns_number_total 2533
_reflns_threshold_expression I>2\s(I)
_cod_data_source_file hb5635.cif
_cod_data_source_block I
_cod_original_sg_symbol_H-M 'P 21/c'
_cod_database_code 2227530
_cod_database_fobs_code 2227530

loop_
_symmetry_equiv_pos_site_id
_symmetry_equiv_pos_as_xyz
1 x,y,z
2 -x,1/2+y,1/2-z
3 -x,-y,-z
4 x,1/2-y,1/2+z

loop_
_atom_site_aniso_label
_atom_site_aniso_U_11
_atom_site_aniso_U_22
_atom_site_aniso_U_33
_atom_site_aniso_U_12
_atom_site_aniso_U_13
_atom_site_aniso_U_23
O1 0.0719(7) 0.0430(6) 0.0505(6) -0.0007(5) 0.0006(5) -0.0011(5)
O2 0.0814(9) 0.0577(7) 0.0769(8) 0.0065(6) -0.0061(7) -0.0244(6)
N1 0.0508(7) 0.0327(6) 0.0675(9) -0.0037(5) 0.0017(6) 0.0014(6)
C1 0.0422(8) 0.0404(8) 0.0512(8) -0.0057(6) 0.0170(6) -0.0019(6)
C2 0.0645(10) 0.0564(9) 0.0502(9) -0.0054(8) 0.0162(7) -0.0021(8)
C3 0.0857(13) 0.0788(13) 0.0523(10) -0.0123(10) 0.0180(9) -0.0131(9)
C4 0.0951(15) 0.0696(12) 0.0709(13) -0.0161(10) 0.0309(11) -0.0278(10)
C5 0.0740(12) 0.0438(9) 0.0859(13) -0.0071(8) 0.0352(10) -0.0134(9)
C6 0.0459(8) 0.0381(8) 0.0669(10) -0.0049(6) 0.0236(7) -0.0035(7)
C7 0.0479(8) 0.0346(7) 0.0771(11) 0.0021(6) 0.0187(8) 0.0068(7)
C8 0.0462(8) 0.0431(8) 0.0610(9) 0.0017(6) 0.0067(7) 0.0122(7)
C9 0.0435(8) 0.0375(7) 0.0498(8) -0.0027(6) 0.0080(6) 0.0004(6)
C10 0.0374(7) 0.0352(7) 0.0506(8) -0.0022(5) 0.0113(6) 0.0032(6)
C11 0.0459(8) 0.0354(7) 0.0491(8) -0.0030(6) 0.0077(6) 0.0045(6)
C12 0.0459(8) 0.0357(7) 0.0553(9) -0.0012(6) 0.0042(6) 0.0004(6)
C13 0.0565(10) 0.0874(13) 0.0853(13) 0.0041(9) 0.0026(9) 0.0366(11)
C14 0.0629(12) 0.1150(18) 0.1095(17) 0.0172(12) -0.0088(12) 0.0423(14)
C15 0.0478(10) 0.0796(13) 0.1042(15) 0.0064(9) 0.0009(10) -0.0069(12)
C16 0.0562(11) 0.0755(12) 0.1031(15) -0.0015(9) 0.0287(10) 0.0056(11)
C17 0.0546(10) 0.0646(11) 0.0795(12) 0.0073(8) 0.0192(8) 0.0200(9)
C18 0.0481(8) 0.0421(8) 0.0653(10) 0.0026(6) 0.0034(7) -0.0061(8)

loop_
_atom_site_type_symbol
_atom_site_label
_atom_site_fract_x
_atom_site_fract_y
_atom_site_fract_z
_atom_site_U_iso_or_equiv
_atom_site_thermal_displace_type
_atom_site_calc_flag
_atom_site_refinement_flags
_atom_site_occupancy
O O1 0.89839(10) 0.06939(6) 0.83483(14) 0.0559(4) Uani . . 1.000
O O2 0.91991(11) 0.19318(7) 0.92712(18) 0.0737(5) Uani . . 1.000
N N1 0.85664(10) 0.16926(7) 0.62191(18) 0.0510(4) Uani . . 1.000
C C1 0.81409(12) -0.02577(8) 0.3762(2) 0.0436(5) Uani . . 1.000
C C2 0.75736(14) -0.01136(10) 0.1926(2) 0.0563(5) Uani . . 1.000
C C3 0.73596(18) -0.07145(12) 0.0667(3) 0.0715(7) Uani . . 1.000
C C4 0.77142(19) -0.14822(12) 0.1148(3) 0.0767(8) Uani . . 1.000
C C5 0.82829(16) -0.16422(10) 0.2880(3) 0.0656(7) Uani . . 1.000
C C6 0.85044(12) -0.10406(8) 0.4248(2) 0.0488(5) Uani . . 1.000
C C7 0.90596(13) -0.11995(8) 0.6071(2) 0.0523(5) Uani . . 1.000
C C8 0.92163(13) -0.06237(8) 0.7386(2) 0.0502(5) Uani . . 1.000
C C9 0.88322(12) 0.01469(8) 0.6891(2) 0.0435(4) Uani . . 1.000
C C10 0.83343(11) 0.03472(8) 0.51467(19) 0.0406(4) Uani . . 1.000
C C11 0.79834(12) 0.11910(8) 0.4725(2) 0.0434(4) Uani . . 1.000
C C12 0.66655(12) 0.13238(8) 0.4466(2) 0.0459(5) Uani . . 1.000
C C13 0.61359(16) 0.18002(12) 0.3073(3) 0.0771(7) Uani . . 1.000
C C14 0.49394(18) 0.19161(15) 0.2832(3) 0.0978(9) Uani . . 1.000
C C15 0.42673(16) 0.15621(12) 0.3962(3) 0.0782(7) Uani . . 1.000
C C16 0.47770(16) 0.10947(12) 0.5371(3) 0.0766(7) Uani . . 1.000
C C17 0.59754(15) 0.09745(10) 0.5628(3) 0.0653(6) Uani . . 1.000
C C18 0.89155(13) 0.14824(9) 0.7974(2) 0.0523(5) Uani . . 1.000
H H1 0.86962 0.21742 0.59296 0.0612 Uiso . . 1.000
H H2 0.73438 0.03977 0.15747 0.0675 Uiso . . 1.000
H H3 0.69733 -0.06099 -0.05240 0.0857 Uiso . . 1.000
H H4 0.75608 -0.18873 0.02799 0.0920 Uiso . . 1.000
H H5 0.85317 -0.21554 0.31735 0.0787 Uiso . . 1.000
H H7 0.93233 -0.17084 0.63780 0.0627 Uiso . . 1.000
H H8 0.95707 -0.07359 0.85922 0.0602 Uiso . . 1.000
H H11 0.82686 0.13419 0.35624 0.0520 Uiso . . 1.000
H H13 0.65851 0.20496 0.22768 0.0926 Uiso . . 1.000
H H14 0.45948 0.22429 0.18762 0.1174 Uiso . . 1.000
H H15 0.34624 0.16371 0.37798 0.0938 Uiso . . 1.000
H H16 0.43200 0.08537 0.61676 0.0919 Uiso . . 1.000
H H17 0.63155 0.06536 0.65983 0.0783 Uiso . . 1.000

loop_
_atom_type_symbol
_atom_type_description
_atom_type_scat_dispersion_real
_atom_type_scat_dispersion_imag
_atom_type_scat_source
C C 0.0033 0.0016 'International Tables Vol C Tables 4.2.6.8 and 6.1.1.4'
H H 0.0000 0.0000 'International Tables Vol C Tables 4.2.6.8 and 6.1.1.4'
N N 0.0061 0.0033 'International Tables Vol C Tables 4.2.6.8 and 6.1.1.4'
Cl Cl 0.1484 0.1585 'International Tables Vol C Tables 4.2.6.8 and 6.1.1.4'

loop_
_geom_angle_atom_site_label_1
_geom_angle_atom_site_label_2
_geom_angle_atom_site_label_3
_geom_angle_site_symmetry_1
_geom_angle_site_symmetry_2
_geom_angle_site_symmetry_3
_geom_angle
_geom_angle_publ_flag
C9 O1 C18 . . . 120.13(11) no
C11 N1 C18 . . . 126.78(12) no
C11 N1 H1 . . . 117.00 no
C18 N1 H1 . . . 117.00 no
C2 C1 C6 . . . 118.33(13) no
C6 C1 C10 . . . 118.94(13) no
C2 C1 C10 . . . 122.72(13) no
C1 C2 C3 . . . 120.94(16) no
C2 C3 C4 . . . 120.63(19) no
C3 C4 C5 . . . 120.27(19) no
C4 C5 C6 . . . 121.17(16) no
C5 C6 C7 . . . 122.02(14) no
C1 C6 C5 . . . 118.64(14) no
C1 C6 C7 . . . 119.33(13) no
C6 C7 C8 . . . 121.20(13) no
C7 C8 C9 . . . 118.75(13) no
O1 C9 C10 . . . 122.00(12) no
O1 C9 C8 . . . 114.88(12) no
C8 C9 C10 . . . 123.11(13) no
C1 C10 C11 . . . 121.82(12) no
C1 C10 C9 . . . 118.59(12) no
C9 C10 C11 . . . 119.58(12) no
C10 C11 C12 . . . 113.63(11) no
N1 C11 C12 . . . 110.68(11) no
N1 C11 C10 . . . 108.56(11) no
C11 C12 C13 . . . 120.86(14) no
C11 C12 C17 . . . 121.24(13) no
C13 C12 C17 . . . 117.89(15) no
C12 C13 C14 . . . 120.81(18) no
C13 C14 C15 . . . 120.9(2) no
C14 C15 C16 . . . 119.30(18) no
C15 C16 C17 . . . 120.35(19) no
C12 C17 C16 . . . 120.75(18) no
O2 C18 N1 . . . 125.73(14) no
O1 C18 O2 . . . 117.21(13) no
O1 C18 N1 . . . 117.05(13) no
C1 C2 H2 . . . 120.00 no
C3 C2 H2 . . . 120.00 no
C2 C3 H3 . . . 120.00 no
C4 C3 H3 . . . 120.00 no
C3 C4 H4 . . . 120.00 no
C5 C4 H4 . . . 120.00 no
C4 C5 H5 . . . 119.00 no
C6 C5 H5 . . . 119.00 no
C6 C7 H7 . . . 119.00 no
C8 C7 H7 . . . 119.00 no
C7 C8 H8 . . . 121.00 no
C9 C8 H8 . . . 121.00 no
N1 C11 H11 . . . 108.00 no
C10 C11 H11 . . . 108.00 no
C12 C11 H11 . . . 108.00 no
C12 C13 H13 . . . 120.00 no
C14 C13 H13 . . . 120.00 no
C13 C14 H14 . . . 120.00 no
C15 C14 H14 . . . 120.00 no
C14 C15 H15 . . . 120.00 no
C16 C15 H15 . . . 120.00 no
C15 C16 H16 . . . 120.00 no
C17 C16 H16 . . . 120.00 no
C12 C17 H17 . . . 120.00 no
C16 C17 H17 . . . 120.00 no

loop_
_geom_bond_atom_site_label_1
_geom_bond_atom_site_label_2
_geom_bond_site_symmetry_1
_geom_bond_site_symmetry_2
_geom_bond_distance
_geom_bond_publ_flag
O1 C9 . . 1.3958(17) no
O1 C18 . . 1.3617(18) no
O2 C18 . . 1.2167(19) no
N1 C11 . . 1.4622(19) no
N1 C18 . . 1.3259(19) no
N1 H1 . . 0.8600 no
C1 C2 . . 1.417(2) no
C1 C10 . . 1.4280(19) no
C1 C6 . . 1.4191(19) no
C2 C3 . . 1.365(3) no
C3 C4 . . 1.392(3) no
C4 C5 . . 1.358(3) no
C5 C6 . . 1.418(2) no
C6 C7 . . 1.409(2) no
C7 C8 . . 1.356(2) no
C8 C9 . . 1.4075(19) no
C9 C10 . . 1.355(2) no
C10 C11 . . 1.5039(19) no
C11 C12 . . 1.525(2) no
C12 C17 . . 1.373(2) no
C12 C13 . . 1.366(3) no
C13 C14 . . 1.384(3) no
C14 C15 . . 1.346(3) no
C15 C16 . . 1.358(3) no
C16 C17 . . 1.387(3) no
C2 H2 . . 0.9300 no
C3 H3 . . 0.9300 no
C4 H4 . . 0.9300 no
C5 H5 . . 0.9300 no
C7 H7 . . 0.9300 no
C8 H8 . . 0.9300 no
C11 H11 . . 0.9800 no
C13 H13 . . 0.9300 no
C14 H14 . . 0.9300 no
C15 H15 . . 0.9300 no
C16 H16 . . 0.9300 no
C17 H17 . . 0.9300 no

loop_
_geom_hbond_atom_site_label_D
_geom_hbond_atom_site_label_H
_geom_hbond_atom_site_label_A
_geom_hbond_site_symmetry_A
_geom_hbond_distance_DH
_geom_hbond_distance_HA
_geom_hbond_distance_DA
_geom_hbond_angle_DHA
_geom_hbond_publ_flag
N1 H1 O2 4_554 0.86 2.07 2.8698(17) 155 yes
C8 H8 O1 3_757 0.93 2.58 3.4725(18) 161 yes
C16 H16 Cg2 3_656 0.93 2.92 3.722(2) 145 yes

loop_
_geom_torsion_atom_site_label_1
_geom_torsion_atom_site_label_2
_geom_torsion_atom_site_label_3
_geom_torsion_atom_site_label_4
_geom_torsion_site_symmetry_1
_geom_torsion_site_symmetry_2
_geom_torsion_site_symmetry_3
_geom_torsion_site_symmetry_4
_geom_torsion
_geom_torsion_publ_flag
C18 O1 C9 C8 . . . . 164.13(13) no
C18 O1 C9 C10 . . . . -16.9(2) no
C9 O1 C18 O2 . . . . -170.95(14) no
C9 O1 C18 N1 . . . . 7.8(2) no
C18 N1 C11 C10 . . . . -27.00(19) no
C18 N1 C11 C12 . . . . 98.36(16) no
C11 N1 C18 O1 . . . . 15.8(2) no
C11 N1 C18 O2 . . . . -165.56(15) no
C6 C1 C2 C3 . . . . 1.4(2) no
C10 C1 C2 C3 . . . . -177.10(16) no
C2 C1 C6 C5 . . . . -0.1(2) no
C2 C1 C6 C7 . . . . -179.36(14) no
C10 C1 C6 C5 . . . . 178.41(14) no
C10 C1 C6 C7 . . . . -0.9(2) no
C2 C1 C10 C9 . . . . 176.78(14) no
C2 C1 C10 C11 . . . . -2.2(2) no
C6 C1 C10 C9 . . . . -1.7(2) no
C6 C1 C10 C11 . . . . 179.35(13) no
C1 C2 C3 C4 . . . . -1.2(3) no
C2 C3 C4 C5 . . . . -0.2(3) no
C3 C4 C5 C6 . . . . 1.5(3) no
C4 C5 C6 C1 . . . . -1.3(3) no
C4 C5 C6 C7 . . . . 177.92(17) no
C1 C6 C7 C8 . . . . 2.3(2) no
C5 C6 C7 C8 . . . . -176.94(15) no
C6 C7 C8 C9 . . . . -1.2(2) no
C7 C8 C9 O1 . . . . 177.44(13) no
C7 C8 C9 C10 . . . . -1.5(2) no
O1 C9 C10 C1 . . . . -175.98(12) no
O1 C9 C10 C11 . . . . 3.0(2) no
C8 C9 C10 C1 . . . . 2.9(2) no
C8 C9 C10 C11 . . . . -178.08(13) no
C1 C10 C11 N1 . . . . -164.84(12) no
C1 C10 C11 C12 . . . . 71.56(17) no
C9 C10 C11 N1 . . . . 16.17(17) no
C9 C10 C11 C12 . . . . -107.43(15) no
N1 C11 C12 C13 . . . . 99.58(17) no
N1 C11 C12 C17 . . . . -79.96(17) no
C10 C11 C12 C13 . . . . -137.98(16) no
C10 C11 C12 C17 . . . . 42.48(19) no
C11 C12 C13 C14 . . . . 179.58(17) no
C17 C12 C13 C14 . . . . -0.9(3) no
C11 C12 C17 C16 . . . . -179.52(16) no
C13 C12 C17 C16 . . . . 0.9(3) no
C12 C13 C14 C15 . . . . -0.1(3) no
C13 C14 C15 C16 . . . . 0.9(3) no
C14 C15 C16 C17 . . . . -0.9(3) no
C15 C16 C17 C12 . . . . -0.1(3) no

loop_
_cod_related_entry_id
_cod_related_entry_database
_cod_related_entry_code
1 ChemSpider 9623599
